data_7239312
loop_
_publ_author_name
'Guo, Zhi-Wei'
'Huang, Xiao'
'Mao, Jia-Min'
'Zhu, Wei-Dong'
'Xie, Jian-Wu'

_publ_section_title
;
 Diastereoselective synthesis of polysubstituted \D1-pyrroline derivatives
 from in situ generated nitrile ylides
;
_journal_issue 47
_journal_name_full 'RSC Advances'
_journal_page_first 25103
_journal_paper_doi 10.1039/c3ra44736g
_journal_volume 3
_journal_year 2013
_chemical_formula_moiety 'C7.94 H6.53 N0.35 O0.18'
_chemical_formula_sum 'C7.94 H6.53 N0.35 O0.18'
_chemical_formula_weight 109.72
_space_group_IT_number 145
_space_group_name_Hall 'P 32'
_space_group_name_H-M_alt 'P 32'
_symmetry_cell_setting trigonal
_symmetry_space_group_name_H-M 'P 32'
_atom_sites_solution_primary direct
_atom_sites_solution_secondary difmap
_audit_creation_method SHELXL-97
_cell_angle_alpha 90.00
_cell_angle_beta 90.00
_cell_angle_gamma 120.00
_cell_formula_units_Z 17
_cell_length_a 9.2770(3)
_cell_length_b 9.2770(3)
_cell_length_c 34.749(3)
_cell_measurement_temperature 296(2)
_cell_volume 2589.9(3)
_computing_cell_refinement 'Bruker XSCANS'
_computing_data_collection 'Bruker XSCANS'
_computing_data_reduction 'Bruker SHELXTL'
_computing_molecular_graphics 'Bruker SHELXTL'
_computing_publication_material 'Bruker SHELXTL'
_computing_structure_refinement 'SHELXL-97 (Sheldrick, 1997)'
_computing_structure_solution 'SHELXS-97 (Sheldrick, 1990)'
_diffrn_ambient_temperature 296(2)
_diffrn_measured_fraction_theta_full 0.990
_diffrn_measured_fraction_theta_max 0.990
_diffrn_measurement_device_type 'Bruker P4'
_diffrn_measurement_method '\w scans'
_diffrn_radiation_monochromator graphite
_diffrn_radiation_source 'fine-focus sealed tube'
_diffrn_radiation_type MoK\a
_diffrn_radiation_wavelength 0.71073
_diffrn_reflns_av_R_equivalents 0.0787
_diffrn_reflns_av_sigmaI/netI 0.1467
_diffrn_reflns_limit_h_max 6
_diffrn_reflns_limit_h_min -10
_diffrn_reflns_limit_k_max 11
_diffrn_reflns_limit_k_min -11
_diffrn_reflns_limit_l_max 45
_diffrn_reflns_limit_l_min -45
_diffrn_reflns_number 13698
_diffrn_reflns_theta_full 27.55
_diffrn_reflns_theta_max 27.55
_diffrn_reflns_theta_min 1.76
_exptl_absorpt_coefficient_mu 0.071
_exptl_absorpt_correction_type none
_exptl_crystal_colour colourless
_exptl_crystal_density_diffrn 1.196
_exptl_crystal_density_method 'not measured'
_exptl_crystal_description block
_exptl_crystal_F_000 987
_exptl_crystal_size_max 0.3
_exptl_crystal_size_mid 0.25
_exptl_crystal_size_min 0.15
_refine_diff_density_max 0.139
_refine_diff_density_min -0.134
_refine_diff_density_rms 0.036
_refine_ls_abs_structure_details 'Flack H D (1983), Acta Cryst. A39, 876-881'
_refine_ls_abs_structure_Flack 2(4)
_refine_ls_extinction_coef 0.0105(11)
_refine_ls_extinction_expression Fc^*^=kFc[1+0.001xFc^2^\l^3^/sin(2\q)]^-1/4^
_refine_ls_extinction_method SHELXL
_refine_ls_goodness_of_fit_ref 0.921
_refine_ls_matrix_type full
_refine_ls_number_parameters 434
_refine_ls_number_reflns 6868
_refine_ls_number_restraints 1
_refine_ls_restrained_S_all 0.921
_refine_ls_R_factor_all 0.1998
_refine_ls_R_factor_gt 0.0596
_refine_ls_shift/su_max 0.000
_refine_ls_shift/su_mean 0.000
_refine_ls_structure_factor_coef Fsqd
_refine_ls_weighting_details 'calc w=1/[\s^2^(Fo^2^)+(0.0561P)^2^+0.0000P] where P=(Fo^2^+2Fc^2^)/3'
_refine_ls_weighting_scheme calc
_refine_ls_wR_factor_gt 0.1175
_refine_ls_wR_factor_ref 0.1684
_reflns_number_gt 2615
_reflns_number_total 6868
_reflns_threshold_expression >2sigma(I)
_cod_data_source_file c3ra44736g.txt
_cod_data_source_block a
_cod_depositor_comments
;
The following automatic conversions were performed:

data item '_symmetry_cell_setting' value 'Trigonal' was changed to
'trigonal' in accordance with the
/home/saulius/struct/COD-crude-data/automatic-downloads/DataCite-retrospective/RSC/depositions/lib/dictionaries/cif_core.dic
dictionary named 'cif_core.dic' version 2.4.2 last updated on
2011-04-26.

Automatic conversion script
Id: cif_fix_values 6909 2019-04-08 15:41:33Z antanas 
;
_cod_original_cell_volume 2589.9(2)
_cod_original_sg_symbol_H-M P3(2)
_cod_database_code 7239312

loop_
_symmetry_equiv_pos_as_xyz
'x, y, z'
'-y, x-y, z+2/3'
'-x+y, -x, z+1/3'

loop_
_atom_site_label
_atom_site_type_symbol
_atom_site_fract_x
_atom_site_fract_y
_atom_site_fract_z
_atom_site_U_iso_or_equiv
_atom_site_adp_type
_atom_site_occupancy
_atom_site_symmetry_multiplicity
_atom_site_calc_flag
_atom_site_refinement_flags
N1 N 0.2821(5) 0.2445(5) 0.07427(11) 0.0580(11) Uani 1 1 d .
N1A N -0.2840(5) -0.0392(5) 0.22556(11) 0.0587(11) Uani 1 1 d .
C18 C 0.2608(7) 0.0893(8) 0.13332(15) 0.0613(15) Uani 1 1 d .
C2 C 0.1744(7) 0.2602(6) 0.05400(14) 0.0583(14) Uani 1 1 d .
C6A C -0.2061(6) 0.0949(7) 0.28724(14) 0.0570(14) Uani 1 1 d .
C2A C -0.1769(7) 0.0848(7) 0.24579(14) 0.0568(14) Uani 1 1 d .
C5A C -0.2294(7) -0.0120(7) 0.18495(14) 0.0609(15) Uani 1 1 d .
H5AA H -0.2956 0.0271 0.1712 0.073 Uiso 1 1 calc R
C18A C -0.2594(7) -0.1722(7) 0.16587(15) 0.0605(14) Uani 1 1 d .
O O -0.0006(7) 0.3701(5) 0.14992(13) 0.0936(12) Uani 1 1 d .
C6 C 0.2017(6) 0.2975(6) 0.01230(14) 0.0554(14) Uani 1 1 d .
C3A C -0.0471(6) 0.1306(6) 0.18510(13) 0.0554(13) Uani 1 1 d .
H3AA H 0.0253 0.0819 0.1860 0.066 Uiso 1 1 calc R
C5 C 0.2298(7) 0.2176(6) 0.11511(13) 0.0566(14) Uani 1 1 d .
H5A H 0.2957 0.3229 0.1289 0.068 Uiso 1 1 calc R
C12 C -0.1434(7) 0.1465(8) 0.05947(15) 0.0616(15) Uani 1 1 d .
C12A C 0.1405(7) 0.2898(7) 0.24074(16) 0.0622(15) Uani 1 1 d .
C3 C 0.0450(6) 0.1761(6) 0.11465(14) 0.0564(14) Uani 1 1 d .
H3A H -0.0264 0.0548 0.1135 0.068 Uiso 1 1 calc R
C11 C 0.2842(7) 0.2366(7) -0.00941(16) 0.0662(15) Uani 1 1 d .
H11A H 0.3225 0.1716 0.0021 0.079 Uiso 1 1 calc R
C11A C -0.2852(6) -0.0474(7) 0.30919(15) 0.0639(15) Uani 1 1 d .
H11B H -0.3217 -0.1510 0.2980 0.077 Uiso 1 1 calc R
C10A C -0.3103(7) -0.0357(8) 0.34801(17) 0.0774(17) Uani 1 1 d .
H10A H -0.3633 -0.1322 0.3627 0.093 Uiso 1 1 calc R
C7 C 0.1513(8) 0.3971(8) -0.00534(16) 0.0822(19) Uani 1 1 d .
H7A H 0.0976 0.4407 0.0091 0.099 Uiso 1 1 calc R
C17A C 0.1872(8) 0.1924(8) 0.26030(18) 0.0833(18) Uani 1 1 d .
H17A H 0.1087 0.0818 0.2651 0.100 Uiso 1 1 calc R
C4 C 0.0283(6) 0.2501(6) 0.07598(14) 0.0568(14) Uani 1 1 d .
H4A H 0.0490 0.3632 0.0805 0.068 Uiso 1 1 calc R
C4A C -0.0304(6) 0.2208(6) 0.22344(14) 0.0585(14) Uani 1 1 d .
H4AA H -0.0515 0.3129 0.2188 0.070 Uiso 1 1 calc R
C19 C 0.1940(9) -0.0670(9) 0.11788(18) 0.088(2) Uani 1 1 d .
H19A H 0.1296 -0.0933 0.0957 0.105 Uiso 1 1 calc R
C21 C 0.3172(14) -0.1462(16) 0.1681(4) 0.132(5) Uani 1 1 d .
H21A H 0.3387 -0.2243 0.1795 0.159 Uiso 1 1 calc R
C17 C -0.1877(8) 0.0045(9) 0.03908(18) 0.0823(18) Uani 1 1 d .
H17B H -0.1074 -0.0246 0.0337 0.099 Uiso 1 1 calc R
C23 C 0.3544(7) 0.1257(9) 0.16696(18) 0.0839(18) Uani 1 1 d .
H23A H 0.3997 0.2308 0.1780 0.101 Uiso 1 1 calc R
C7A C -0.1488(8) 0.2477(8) 0.30512(17) 0.0844(19) Uani 1 1 d .
H7AA H -0.0881 0.3455 0.2912 0.101 Uiso 1 1 calc R
C10 C 0.3097(7) 0.2722(8) -0.04806(17) 0.0759(17) Uani 1 1 d .
H10B H 0.3626 0.2281 -0.0626 0.091 Uiso 1 1 calc R
C23A C -0.1926(8) -0.2615(8) 0.18190(18) 0.0837(19) Uani 1 1 d .
H23B H -0.1286 -0.2231 0.2041 0.100 Uiso 1 1 calc R
C24 C -0.0029(7) 0.2393(7) 0.15001(18) 0.0625(12) Uani 1 1 d .
C19A C -0.3551(7) -0.2313(8) 0.13285(17) 0.0802(18) Uani 1 1 d .
H19B H -0.4023 -0.1731 0.1219 0.096 Uiso 1 1 calc R
C9 C 0.2584(8) 0.3714(8) -0.06546(18) 0.0830(18) Uani 1 1 d .
H9A H 0.2778 0.3957 -0.0916 0.100 Uiso 1 1 calc R
C16A C 0.3494(10) 0.2550(11) 0.2731(2) 0.104(2) Uani 1 1 d .
H16A H 0.3771 0.1866 0.2871 0.125 Uiso 1 1 calc R
C9A C -0.2596(8) 0.1123(9) 0.36491(17) 0.0816(18) Uani 1 1 d .
H9AA H -0.2776 0.1173 0.3911 0.098 Uiso 1 1 calc R
C21A C -0.3172(15) -0.4673(10) 0.1322(3) 0.134(4) Uani 1 1 d .
H21B H -0.3390 -0.5675 0.1212 0.161 Uiso 1 1 calc R
C13 C -0.2620(9) 0.1910(9) 0.06708(18) 0.090(2) Uani 1 1 d .
H13A H -0.2324 0.2890 0.0803 0.108 Uiso 1 1 calc R
C8A C -0.1822(8) 0.2547(9) 0.34392(19) 0.091(2) Uani 1 1 d .
H8AA H -0.1515 0.3565 0.3554 0.109 Uiso 1 1 calc R
C22 C 0.3796(11) 0.0061(16) 0.1839(2) 0.120(3) Uani 1 1 d .
H22A H 0.4407 0.0308 0.2065 0.144 Uiso 1 1 calc R
C16 C -0.3521(10) -0.0993(10) 0.0260(2) 0.110(3) Uani 1 1 d .
H16B H -0.3487 -0.1090 -0.0017 0.132 Uiso 1 1 calc R
H16C H -0.3920 -0.2094 0.0367 0.132 Uiso 1 1 calc R
C13A C 0.2631(9) 0.4529(8) 0.23368(19) 0.091(2) Uani 1 1 d .
H13B H 0.2368 0.5240 0.2205 0.109 Uiso 1 1 calc R
C22A C -0.2211(11) -0.4097(9) 0.1648(3) 0.106(3) Uani 1 1 d .
H22B H -0.1750 -0.4695 0.1755 0.127 Uiso 1 1 calc R
C8 C 0.1792(9) 0.4340(9) -0.0444(2) 0.094(2) Uani 1 1 d .
H8A H 0.1437 0.5013 -0.0560 0.113 Uiso 1 1 calc R
C20A C -0.3799(10) -0.3773(11) 0.1163(2) 0.118(3) Uani 1 1 d .
H20A H -0.4411 -0.4147 0.0937 0.141 Uiso 1 1 calc R
C20 C 0.2213(12) -0.1873(11) 0.1350(3) 0.118(3) Uani 1 1 d .
H20B H 0.1758 -0.2933 0.1245 0.142 Uiso 1 1 calc R
C14A C 0.4260(11) 0.5110(11) 0.2463(2) 0.118(3) Uani 1 1 d .
H14A H 0.5071 0.6203 0.2410 0.141 Uiso 1 1 calc R
C15A C 0.4678(11) 0.4141(14) 0.2657(3) 0.124(3) Uani 1 1 d .
H15A H 0.5767 0.4549 0.2740 0.149 Uiso 1 1 calc R
C15 C -0.4687(10) -0.0513(16) 0.0345(2) 0.125(3) Uani 1 1 d .
H15B H -0.5777 -0.1170 0.0261 0.150 Uiso 1 1 calc R
C14 C -0.4268(12) 0.0893(15) 0.0549(3) 0.123(3) Uani 1 1 d .
H14B H -0.5072 0.1179 0.0607 0.148 Uiso 1 1 calc R

loop_
_atom_site_aniso_label
_atom_site_aniso_U_11
_atom_site_aniso_U_22
_atom_site_aniso_U_33
_atom_site_aniso_U_23
_atom_site_aniso_U_13
_atom_site_aniso_U_12
N1 0.049(3) 0.059(3) 0.063(3) 0.007(2) 0.005(2) 0.026(2)
N1A 0.051(3) 0.063(3) 0.061(3) -0.006(2) 0.004(2) 0.027(3)
C18 0.048(4) 0.066(4) 0.076(4) 0.018(3) 0.013(3) 0.032(3)
C2 0.056(4) 0.056(4) 0.065(4) 0.009(3) 0.005(3) 0.030(3)
C6A 0.055(4) 0.053(4) 0.063(4) -0.003(3) 0.007(2) 0.027(3)
C2A 0.056(4) 0.055(4) 0.058(3) -0.005(3) 0.004(3) 0.026(3)
C5A 0.064(4) 0.062(4) 0.063(3) -0.002(3) -0.002(3) 0.036(3)
C18A 0.057(4) 0.051(4) 0.064(4) 0.000(3) 0.018(3) 0.020(3)
O 0.151(4) 0.071(3) 0.082(2) 0.019(2) 0.0300(19) 0.072(3)
C6 0.054(4) 0.053(3) 0.061(3) 0.009(3) 0.002(2) 0.028(3)
C3A 0.059(4) 0.049(3) 0.060(3) 0.001(2) 0.006(2) 0.029(3)
C5 0.058(4) 0.051(3) 0.056(3) 0.010(2) 0.007(3) 0.023(3)
C12 0.062(4) 0.073(4) 0.061(4) 0.009(3) 0.010(3) 0.042(4)
C12A 0.061(4) 0.047(4) 0.065(4) -0.003(3) 0.009(3) 0.017(3)
C3 0.043(3) 0.054(3) 0.071(3) 0.008(2) 0.013(2) 0.023(3)
C11 0.067(4) 0.073(4) 0.072(4) 0.006(3) 0.000(3) 0.045(4)
C11A 0.062(4) 0.056(4) 0.067(4) 0.000(3) 0.007(3) 0.024(3)
C10A 0.077(5) 0.076(5) 0.067(4) 0.004(3) 0.009(3) 0.029(4)
C7 0.103(5) 0.105(5) 0.066(4) 0.016(3) 0.016(3) 0.073(5)
C17A 0.046(4) 0.075(5) 0.103(5) 0.002(4) -0.005(3) 0.011(4)
C4 0.063(4) 0.056(4) 0.062(3) 0.009(3) 0.014(3) 0.037(3)
C4A 0.061(4) 0.045(3) 0.069(3) 0.002(2) 0.012(3) 0.025(3)
C19 0.109(5) 0.074(5) 0.099(5) 0.018(4) 0.023(4) 0.059(4)
C21 0.128(9) 0.170(11) 0.162(10) 0.104(9) 0.086(7) 0.122(9)
C17 0.064(5) 0.101(5) 0.089(4) -0.002(4) 0.004(3) 0.047(4)
C23 0.063(4) 0.115(6) 0.084(5) 0.022(4) 0.008(3) 0.052(4)
C7A 0.106(5) 0.065(5) 0.080(5) -0.006(3) 0.012(3) 0.041(4)
C10 0.080(5) 0.093(5) 0.068(4) 0.000(3) 0.003(3) 0.054(4)
C23A 0.096(5) 0.062(5) 0.098(5) 0.014(4) 0.019(4) 0.044(4)
C24 0.066(3) 0.049(4) 0.070(3) 0.003(3) 0.009(2) 0.027(3)
C19A 0.072(4) 0.071(5) 0.073(4) -0.006(3) 0.009(3) 0.017(4)
C9 0.091(5) 0.098(5) 0.065(4) 0.013(3) 0.017(3) 0.051(5)
C16A 0.064(5) 0.116(7) 0.103(6) 0.003(5) -0.009(4) 0.023(5)
C9A 0.092(5) 0.088(6) 0.058(4) -0.005(4) 0.011(3) 0.040(4)
C21A 0.155(10) 0.060(6) 0.150(9) -0.019(6) 0.083(7) 0.025(6)
C13 0.082(5) 0.121(6) 0.097(5) 0.022(4) 0.017(4) 0.074(5)
C8A 0.120(6) 0.071(5) 0.074(5) -0.014(4) 0.012(4) 0.042(4)
C22 0.108(7) 0.199(10) 0.103(6) 0.078(7) 0.043(5) 0.115(8)
C16 0.072(6) 0.135(7) 0.093(6) 0.004(4) -0.001(4) 0.028(5)
C13A 0.085(5) 0.053(4) 0.101(5) -0.005(3) 0.013(4) 0.008(4)
C22A 0.113(7) 0.057(5) 0.145(7) 0.010(5) 0.049(6) 0.040(5)
C8 0.116(6) 0.108(6) 0.086(5) 0.021(4) 0.006(4) 0.077(5)
C20A 0.097(6) 0.073(6) 0.113(6) -0.040(5) 0.042(5) -0.010(5)
C20 0.125(7) 0.093(6) 0.164(8) 0.035(6) 0.051(6) 0.073(6)
C14A 0.078(7) 0.080(6) 0.110(6) -0.009(5) 0.015(5) -0.023(5)
C15A 0.079(6) 0.122(8) 0.117(7) -0.007(5) -0.017(5) 0.008(6)
C15 0.061(6) 0.216(11) 0.094(6) 0.021(6) 0.004(4) 0.067(7)
C14 0.087(7) 0.212(11) 0.109(6) 0.018(6) 0.022(5) 0.104(8)

loop_
_atom_type_symbol
_atom_type_description
_atom_type_scat_dispersion_real
_atom_type_scat_dispersion_imag
_atom_type_scat_source
C C 0.0033 0.0016 'International Tables Vol C Tables 4.2.6.8 and 6.1.1.4'
H H 0.0000 0.0000 'International Tables Vol C Tables 4.2.6.8 and 6.1.1.4'
N N 0.0061 0.0033 'International Tables Vol C Tables 4.2.6.8 and 6.1.1.4'
O O 0.0106 0.0060 'International Tables Vol C Tables 4.2.6.8 and 6.1.1.4'

loop_
_geom_angle_atom_site_label_1
_geom_angle_atom_site_label_2
_geom_angle_atom_site_label_3
_geom_angle
C2 N1 C5 109.6(4)
C2A N1A C5A 108.8(4)
C19 C18 C23 118.9(6)
C19 C18 C5 120.7(5)
C23 C18 C5 120.4(6)
N1 C2 C6 120.6(5)
N1 C2 C4 115.9(4)
C6 C2 C4 123.3(5)
C11A C6A C7A 118.7(5)
C11A C6A C2A 120.4(5)
C7A C6A C2A 120.9(5)
N1A C2A C6A 120.3(5)
N1A C2A C4A 115.5(4)
C6A C2A C4A 124.0(5)
N1A C5A C18A 111.7(4)
N1A C5A C3A 106.2(4)
C18A C5A C3A 115.3(4)
C23A C18A C19A 119.3(6)
C23A C18A C5A 119.6(5)
C19A C18A C5A 121.1(6)
C7 C6 C11 118.5(5)
C7 C6 C2 121.3(5)
C11 C6 C2 120.2(5)
C24 C3A C4A 114.7(4)
C24 C3A C5A 112.8(4)
C4A C3A C5A 103.8(4)
N1 C5 C18 111.2(4)
N1 C5 C3 105.0(4)
C18 C5 C3 115.6(4)
C17 C12 C13 119.2(6)
C17 C12 C4 121.8(5)
C13 C12 C4 118.9(6)
C17A C12A C13A 116.9(6)
C17A C12A C4A 122.2(5)
C13A C12A C4A 120.5(6)
C24 C3 C4 114.5(4)
C24 C3 C5 113.2(4)
C4 C3 C5 103.9(4)
C10 C11 C6 120.0(5)
C6A C11A C10A 119.7(5)
C9A C10A C11A 121.3(6)
C6 C7 C8 121.2(5)
C12A C17A C16A 121.4(7)
C12 C4 C2 118.4(5)
C12 C4 C3 110.9(4)
C2 C4 C3 100.3(4)
C12A C4A C2A 117.5(5)
C12A C4A C3A 112.0(4)
C2A C4A C3A 100.6(4)
C18 C19 C20 120.8(8)
C22 C21 C20 120.4(9)
C12 C17 C16 121.7(6)
C22 C23 C18 120.0(8)
C6A C7A C8A 120.1(6)
C9 C10 C11 121.1(6)
C18A C23A C22A 120.0(7)
O C24 C3A 122.7(5)
O C24 C3 121.7(5)
C3A C24 C3 115.5(4)
C20A C19A C18A 119.5(7)
C8 C9 C10 119.6(6)
C15A C16A C17A 120.8(8)
C10A C9A C8A 120.3(6)
C20A C21A C22A 119.6(9)
C12 C13 C14 120.3(7)
C9A C8A C7A 119.8(6)
C21 C22 C23 121.0(10)
C15 C16 C17 117.5(8)
C12A C13A C14A 120.3(8)
C21A C22A C23A 120.0(9)
C9 C8 C7 119.6(6)
C21A C20A C19A 121.6(9)
C21 C20 C19 118.9(9)
C15A C14A C13A 121.6(8)
C14A C15A C16A 119.0(9)
C14 C15 C16 121.5(8)
C15 C14 C13 119.7(8)

loop_
_geom_bond_atom_site_label_1
_geom_bond_atom_site_label_2
_geom_bond_distance
N1 C2 1.289(6)
N1 C5 1.480(6)
N1A C2A 1.289(6)
N1A C5A 1.478(6)
C18 C19 1.369(8)
C18 C23 1.393(8)
C18 C5 1.498(7)
C2 C6 1.482(6)
C2 C4 1.518(6)
C6A C11A 1.376(7)
C6A C7A 1.387(7)
C6A C2A 1.477(6)
C2A C4A 1.526(7)
C5A C18A 1.520(7)
C5A C3A 1.540(7)
C18A C23A 1.376(7)
C18A C19A 1.385(8)
O C24 1.203(5)
C6 C7 1.370(7)
C6 C11 1.381(7)
C3A C24 1.503(7)
C3A C4A 1.540(7)
C5 C3 1.557(7)
C12 C17 1.366(8)
C12 C13 1.381(7)
C12 C4 1.503(8)
C12A C17A 1.362(8)
C12A C13A 1.386(8)
C12A C4A 1.507(8)
C3 C24 1.520(7)
C3 C4 1.552(7)
C11 C10 1.375(7)
C11A C10A 1.382(7)
C10A C9A 1.344(8)
C7 C8 1.393(8)
C17A C16A 1.388(9)
C19 C20 1.396(10)
C21 C22 1.347(13)
C21 C20 1.385(13)
C17 C16 1.411(9)
C23 C22 1.375(10)
C7A C8A 1.392(8)
C10 C9 1.370(8)
C23A C22A 1.397(9)
C19A C20A 1.381(10)
C9 C8 1.356(9)
C16A C15A 1.354(11)
C9A C8A 1.358(9)
C21A C20A 1.351(12)
C21A C22A 1.373(13)
C13 C14 1.401(11)
C16 C15 1.391(11)
C13A C14A 1.397(11)
C14A C15A 1.326(11)
C15 C14 1.359(12)
